data_2102897
loop_
_publ_author_name
'Gelbrich, Thomas'
'Hursthouse, Michael B.'
'Threlfall, Terence L.'

_publ_section_title
;
 Structural systematics of 4,4'-disubstituted
 benzenesulfonamidobenzenes. 1. Overview and dimer-based isostructures
;
_journal_coeditor_code BM5045
_journal_issue 4
_journal_name_full 'Acta Crystallographica Section B'
_journal_page_first 621
_journal_page_last 632
_journal_paper_doi 10.1107/S010876810701395X
_journal_volume 63
_journal_year 2007
_chemical_formula_sum 'C13 H9 F4 N O2 S'
_chemical_formula_weight 319.27
_chemical_name_systematic
;
 ?
;
_space_group_IT_number 148
_symmetry_cell_setting trigonal
_symmetry_space_group_name_Hall '-R 3'
_symmetry_space_group_name_H-M 'R -3 :H'
_atom_sites_solution_hydrogens geom
_atom_sites_solution_primary direct
_atom_sites_solution_secondary difmap
_audit_creation_method SHELXL-97
_cell_angle_alpha 90.00
_cell_angle_beta 90.00
_cell_angle_gamma 120.00
_cell_formula_units_Z 18
_cell_length_a 27.4403(4)
_cell_length_b 27.4403(4)
_cell_length_c 9.5034(3)
_cell_measurement_temperature 293(2)
_cell_volume 6197.1(2)
_computing_cell_refinement 'DENZO (Otwinowski & Minor, 1997) & COLLECT (Hooft, 1998)'
_computing_data_collection 'COLLECT (Hooft, 1998)'
_computing_data_reduction 'DENZO (Otwinowski & Minor, 1997) & COLLECT (Hooft, 1998)'
_computing_molecular_graphics 'Mercury (Bruno et al., 2002)'
_computing_structure_refinement 'SHELXL-97 (Sheldrick, 1997)'
_computing_structure_solution 'SHELXS-97 (Sheldrick, 1997)'
_diffrn_ambient_temperature 293(2)
_diffrn_measured_fraction_theta_full 0.982
_diffrn_measured_fraction_theta_max 0.982
_diffrn_measurement_device_type 'Bruker-Nonius 95mm CCD camera on \k-goniostat'
_diffrn_measurement_method '\f & \w scans'
_diffrn_radiation_monochromator graphite
_diffrn_radiation_source 'Bruker-Nonius FR591 rotating anode'
_diffrn_radiation_type MoK\a
_diffrn_radiation_wavelength 0.71073
_diffrn_reflns_av_R_equivalents 0.0573
_diffrn_reflns_av_sigmaI/netI 0.0625
_diffrn_reflns_limit_h_max 32
_diffrn_reflns_limit_h_min -32
_diffrn_reflns_limit_k_max 32
_diffrn_reflns_limit_k_min -30
_diffrn_reflns_limit_l_max 11
_diffrn_reflns_limit_l_min -9
_diffrn_reflns_number 13733
_diffrn_reflns_theta_full 26.00
_diffrn_reflns_theta_max 26.00
_diffrn_reflns_theta_min 2.97
_exptl_absorpt_coefficient_mu 0.284
_exptl_absorpt_correction_T_max 0.9586
_exptl_absorpt_correction_T_min 0.9071
_exptl_absorpt_correction_type empirical
_exptl_absorpt_process_details 'SADABS V2.10 (Sheldrick, G.M., 2003)'
_exptl_crystal_density_diffrn 1.540
_exptl_crystal_density_method 'not measured'
_exptl_crystal_F_000 2916
_exptl_crystal_size_max 0.35
_exptl_crystal_size_mid 0.20
_exptl_crystal_size_min 0.15
_refine_diff_density_max 0.318
_refine_diff_density_min -0.420
_refine_ls_extinction_coef 0.0027(4)
_refine_ls_extinction_expression Fc^*^=kFc[1+0.001xFc^2^\l^3^/sin(2\q)]^-1/4^
_refine_ls_extinction_method SHELXL
_refine_ls_goodness_of_fit_ref 1.006
_refine_ls_hydrogen_treatment mixed
_refine_ls_matrix_type full
_refine_ls_number_parameters 249
_refine_ls_number_reflns 2654
_refine_ls_number_restraints 100
_refine_ls_restrained_S_all 1.184
_refine_ls_R_factor_all 0.0800
_refine_ls_R_factor_gt 0.0468
_refine_ls_shift/su_max 0.008
_refine_ls_shift/su_mean 0.001
_refine_ls_structure_factor_coef Fsqd
_refine_ls_weighting_details 'calc w=1/[\s^2^(Fo^2^)+(0.0827P)^2^+2.9799P] where P=(Fo^2^+2Fc^2^)/3'
_refine_ls_weighting_scheme calc
_refine_ls_wR_factor_gt 0.1273
_refine_ls_wR_factor_ref 0.1396
_reflns_number_gt 1876
_reflns_number_total 2654
_reflns_threshold_expression >2sigma(I)
_cod_data_source_file bm5045.cif
_cod_data_source_block F~CF3
_cod_original_sg_symbol_H-M R-3
_cod_database_code 2102897
_cod_database_fobs_code 2102897

loop_
_symmetry_equiv_pos_as_xyz
'x, y, z'
'-y, x-y, z'
'-x+y, -x, z'
'x+2/3, y+1/3, z+1/3'
'-y+2/3, x-y+1/3, z+1/3'
'-x+y+2/3, -x+1/3, z+1/3'
'x+1/3, y+2/3, z+2/3'
'-y+1/3, x-y+2/3, z+2/3'
'-x+y+1/3, -x+2/3, z+2/3'
'-x, -y, -z'
'y, -x+y, -z'
'x-y, x, -z'
'-x+2/3, -y+1/3, -z+1/3'
'y+2/3, -x+y+1/3, -z+1/3'
'x-y+2/3, x+1/3, -z+1/3'
'-x+1/3, -y+2/3, -z+2/3'
'y+1/3, -x+y+2/3, -z+2/3'
'x-y+1/3, x+2/3, -z+2/3'

loop_
_atom_site_type_symbol
_atom_site_label
_atom_site_fract_x
_atom_site_fract_y
_atom_site_fract_z
_atom_site_U_iso_or_equiv
_atom_site_adp_type
_atom_site_calc_flag
_atom_site_refinement_flags
_atom_site_occupancy
_atom_site_disorder_assembly
_atom_site_disorder_group
S S1 0.41929(3) 0.99225(3) 0.09262(8) 0.0669(3) Uani d . 1 . .
O O1 0.46308(9) 1.03138(8) 0.0012(2) 0.0853(7) Uani d . 1 . .
O O2 0.39627(9) 1.01362(8) 0.1929(2) 0.0787(6) Uani d . 1 . .
N N1 0.44718(10) 0.95974(9) 0.1736(3) 0.0667(7) Uani d D 1 . .
H H1N 0.4764(9) 0.9610(12) 0.129(3) 0.077(9) Uiso d D 1 . .
C C1 0.36388(14) 0.94171(12) -0.0097(3) 0.0694(8) Uani d . 1 . .
C C2 0.31087(15) 0.93482(15) 0.0027(4) 0.0833(9) Uani d . 1 . .
H H2 0.3040 0.9564 0.0664 0.100 Uiso calc R 1 . .
C C3 0.26801(18) 0.8956(2) -0.0803(5) 0.1076(13) Uani d . 1 . .
H H3 0.2319 0.8906 -0.0744 0.129 Uiso calc R 1 . .
C C4 0.2798(2) 0.86446(19) -0.1712(5) 0.1082(14) Uani d . 1 . .
C C5 0.3313(2) 0.8702(2) -0.1843(4) 0.1145(14) Uani d . 1 . .
H H5 0.3376 0.8480 -0.2475 0.137 Uiso calc R 1 . .
C C6 0.37395(19) 0.90900(17) -0.1033(4) 0.0926(10) Uani d . 1 . .
H H6 0.4098 0.9136 -0.1106 0.111 Uiso calc R 1 . .
C C7 0.41432(10) 0.90903(10) 0.2489(3) 0.0533(6) Uani d . 1 . .
C C8 0.42506(12) 0.86548(12) 0.2301(3) 0.0662(7) Uani d . 1 . .
H H8 0.4538 0.8700 0.1702 0.079 Uiso calc R 1 . .
C C9 0.39346(13) 0.81564(12) 0.2997(3) 0.0745(8) Uani d . 1 . .
H H9 0.4006 0.7862 0.2866 0.089 Uiso calc R 1 . .
C C10 0.35058(11) 0.80894(11) 0.3901(3) 0.0644(7) Uani d . 1 A .
C C11 0.34097(12) 0.85294(12) 0.4092(3) 0.0679(7) Uani d . 1 . .
H H11 0.3124 0.8487 0.4693 0.081 Uiso calc R 1 . .
C C12 0.37283(12) 0.90286(12) 0.3411(3) 0.0653(7) Uani d . 1 . .
H H12 0.3666 0.9327 0.3570 0.078 Uiso calc R 1 . .
C C13 0.31469(13) 0.75498(14) 0.4630(3) 0.0901(11) Uani d D 1 . .
F F1 0.23728(15) 0.82560(13) -0.2512(3) 0.1622(13) Uani d . 1 . .
F F2 0.3416(4) 0.7369(4) 0.5443(7) 0.073(2) Uani d PDU 0.42 A 1
F F3 0.2903(5) 0.7141(3) 0.3652(8) 0.130(4) Uani d PDU 0.42 A 1
F F4 0.2752(3) 0.7553(3) 0.5467(11) 0.109(3) Uani d PDU 0.42 A 1
F F2' 0.3149(6) 0.7131(4) 0.3891(14) 0.152(5) Uani d PDU 0.35 A 2
F F3' 0.3351(6) 0.7537(5) 0.5887(11) 0.160(6) Uani d PDU 0.35 A 2
F F4' 0.2602(2) 0.7376(5) 0.4620(15) 0.117(4) Uani d PDU 0.35 A 2
F F2" 0.3002(7) 0.7635(5) 0.5940(8) 0.084(3) Uani d PDU 0.23 A 3
F F3" 0.2657(3) 0.7200(6) 0.4011(15) 0.091(4) Uani d PDU 0.23 A 3
F F4" 0.3413(6) 0.7270(6) 0.4947(13) 0.060(3) Uani d PDU 0.23 A 3

loop_
_atom_site_aniso_label
_atom_site_aniso_U_11
_atom_site_aniso_U_22
_atom_site_aniso_U_33
_atom_site_aniso_U_12
_atom_site_aniso_U_13
_atom_site_aniso_U_23
S1 0.0716(5) 0.0556(5) 0.0843(6) 0.0398(4) 0.0271(4) 0.0191(3)
O1 0.0874(14) 0.0643(12) 0.1148(17) 0.0459(11) 0.0461(13) 0.0374(11)
O2 0.0903(14) 0.0666(12) 0.0946(15) 0.0506(11) 0.0281(11) 0.0106(10)
N1 0.0602(13) 0.0593(13) 0.0868(17) 0.0344(11) 0.0200(12) 0.0167(11)
C1 0.087(2) 0.0690(17) 0.0678(17) 0.0511(16) 0.0174(15) 0.0228(14)
C2 0.080(2) 0.090(2) 0.087(2) 0.0474(19) 0.0190(18) 0.0231(18)
C3 0.089(3) 0.114(3) 0.115(3) 0.047(3) 0.002(2) 0.037(3)
C4 0.127(4) 0.094(3) 0.096(3) 0.049(3) -0.030(3) 0.010(2)
C5 0.157(4) 0.121(3) 0.095(3) 0.091(3) -0.020(3) -0.010(2)
C6 0.114(3) 0.104(3) 0.087(2) 0.075(2) -0.002(2) 0.000(2)
C7 0.0538(14) 0.0520(14) 0.0580(14) 0.0293(12) 0.0030(11) 0.0034(11)
C8 0.0698(17) 0.0653(17) 0.0760(18) 0.0431(15) 0.0113(14) 0.0047(14)
C9 0.084(2) 0.0605(17) 0.092(2) 0.0458(16) 0.0021(17) 0.0049(15)
C10 0.0543(15) 0.0598(16) 0.0754(18) 0.0256(12) -0.0066(13) 0.0138(13)
C11 0.0630(16) 0.0780(18) 0.0733(18) 0.0433(15) 0.0132(14) 0.0214(14)
C12 0.0713(17) 0.0646(16) 0.0738(17) 0.0443(14) 0.0165(14) 0.0118(13)
C13 0.083(2) 0.071(2) 0.113(3) 0.0364(19) -0.003(2) 0.023(2)
F1 0.176(3) 0.141(2) 0.144(2) 0.060(2) -0.063(2) -0.0094(19)
F2 0.102(4) 0.077(4) 0.044(4) 0.048(3) 0.007(3) 0.007(3)
F3 0.118(7) 0.066(4) 0.131(6) -0.011(4) -0.058(6) 0.024(4)
F4 0.054(4) 0.097(5) 0.170(7) 0.032(4) 0.029(4) 0.057(5)
F2' 0.136(9) 0.091(6) 0.210(11) 0.044(6) 0.001(7) 0.048(7)
F3' 0.157(9) 0.144(8) 0.132(8) 0.039(6) -0.050(7) 0.064(6)
F4' 0.062(4) 0.120(7) 0.136(8) 0.022(4) -0.004(5) 0.036(6)
F2" 0.084(7) 0.081(6) 0.093(6) 0.046(6) 0.020(6) 0.032(4)
F3" 0.045(5) 0.087(7) 0.111(8) 0.009(5) 0.008(5) 0.016(6)
F4" 0.088(5) 0.067(6) 0.045(6) 0.055(5) 0.002(5) 0.016(5)

loop_
_atom_type_symbol
_atom_type_description
_atom_type_scat_dispersion_real
_atom_type_scat_dispersion_imag
_atom_type_scat_source
C C 0.0033 0.0016 'International Tables Vol C Tables 4.2.6.8 and 6.1.1.4'
H H 0.0000 0.0000 'International Tables Vol C Tables 4.2.6.8 and 6.1.1.4'
N N 0.0061 0.0033 'International Tables Vol C Tables 4.2.6.8 and 6.1.1.4'
O O 0.0106 0.0060 'International Tables Vol C Tables 4.2.6.8 and 6.1.1.4'
F F 0.0171 0.0103 'International Tables Vol C Tables 4.2.6.8 and 6.1.1.4'
S S 0.1246 0.1234 'International Tables Vol C Tables 4.2.6.8 and 6.1.1.4'

loop_
_geom_angle_atom_site_label_1
_geom_angle_atom_site_label_2
_geom_angle_atom_site_label_3
_geom_angle
O2 S1 O1 118.38(12)
O2 S1 N1 109.67(13)
O1 S1 N1 104.40(12)
O2 S1 C1 108.03(14)
O1 S1 C1 109.06(14)
N1 S1 C1 106.72(13)
C7 N1 S1 122.25(18)
C2 C1 C6 120.4(4)
C2 C1 S1 120.0(3)
C6 C1 S1 119.6(3)
C1 C2 C3 119.4(4)
C4 C3 C2 118.3(4)
C5 C4 F1 118.7(5)
C5 C4 C3 123.3(4)
F1 C4 C3 117.9(5)
C4 C5 C6 118.7(4)
C5 C6 C1 119.9(4)
C8 C7 C12 119.8(2)
C8 C7 N1 118.6(2)
C12 C7 N1 121.5(2)
C9 C8 C7 120.0(3)
C8 C9 C10 120.1(2)
C11 C10 C9 119.2(2)
C11 C10 C13 119.7(3)
C9 C10 C13 121.1(3)
C12 C11 C10 120.9(3)
C11 C12 C7 120.0(2)
F4' C13 F2 127.6(7)
F4' C13 F3' 114.4(8)
F2 C13 F3' 31.1(8)
F4' C13 F4" 129.8(9)
F2 C13 F4" 23.5(5)
F3' C13 F4" 54.6(9)
F4' C13 F3" 35.7(6)
F2 C13 F3" 122.5(9)
F3' C13 F3" 131.6(9)
F4" C13 F3" 109.3(9)
F4' C13 F4 40.5(5)
F2 C13 F4 105.0(6)
F3' C13 F4 79.6(8)
F4" C13 F4 122.9(7)
F3" C13 F4 75.0(6)
F4' C13 F3 72.2(7)
F2 C13 F3 103.2(6)
F3' C13 F3 129.7(8)
F4" C13 F3 82.2(7)
F3" C13 F3 36.5(6)
F4 C13 F3 110.2(6)
F4' C13 F2' 100.1(7)
F2 C13 F2' 75.2(6)
F3' C13 F2' 105.3(8)
F4" C13 F2' 52.4(7)
F3" C13 F2' 65.8(8)
F4 C13 F2' 131.2(7)
F3 C13 F2' 31.2(5)
F4' C13 F2" 72.2(7)
F2 C13 F2" 78.2(7)
F3' C13 F2" 49.0(7)
F4" C13 F2" 100.5(7)
F3" C13 F2" 104.5(7)
F4 C13 F2" 32.3(5)
F3 C13 F2" 134.9(7)
F2' C13 F2" 138.4(8)
F4' C13 C10 115.1(6)
F2 C13 C10 115.6(5)
F3' C13 C10 111.7(6)
F4" C13 C10 113.7(7)
F3" C13 C10 116.1(7)
F4 C13 C10 113.9(4)
F3 C13 C10 108.4(5)
F2' C13 C10 109.0(6)
F2" C13 C10 111.2(5)

loop_
_geom_bond_atom_site_label_1
_geom_bond_atom_site_label_2
_geom_bond_distance
S1 O2 1.422(2)
S1 O1 1.436(2)
S1 N1 1.630(2)
S1 C1 1.753(4)
N1 C7 1.417(3)
C1 C2 1.375(4)
C1 C6 1.386(4)
C2 C3 1.377(6)
C3 C4 1.364(6)
C4 C5 1.348(7)
C4 F1 1.353(5)
C5 C6 1.361(6)
C7 C8 1.378(4)
C7 C12 1.379(4)
C8 C9 1.369(4)
C9 C10 1.393(4)
C10 C11 1.371(4)
C10 C13 1.478(4)
C11 C12 1.364(4)
C13 F4' 1.324(4)
C13 F2 1.325(4)
C13 F3' 1.327(5)
C13 F4" 1.332(5)
C13 F3" 1.336(5)
C13 F4 1.348(4)
C13 F3 1.349(4)
C13 F2' 1.350(5)
C13 F2" 1.362(5)

loop_
_geom_hbond_atom_site_label_D
_geom_hbond_atom_site_label_H
_geom_hbond_atom_site_label_A
_geom_hbond_site_symmetry_A
_geom_hbond_distance_DH
_geom_hbond_distance_HA
_geom_hbond_distance_DA
_geom_hbond_angle_DHA
N1 H1N O1 10_675 0.893(12) 1.996(13) 2.878(3) 169(3)
